data_4342163
loop_
_publ_author_name
'Vieira, Bruno J. C.'
'Dias, Jo\~ao C'
'Santos, Isabel C.'
'Pereira, Laura C. J.'
'da Gama, Vasco'
'Waerenborgh, Jo\~ao C'

_publ_section_title
;
 Thermal Hysteresis in a Spin-Crossover Fe(III) Quinolylsalicylaldimine
 Complex, Fe(III)(5-Br-qsal)2Ni(dmit)2&#x00B7;solv: Solvent Effects.
;
_journal_issue 4
_journal_name_full 'Inorganic chemistry'
_journal_page_first 1354
_journal_page_last 1362
_journal_paper_doi 10.1021/ic502278d
_journal_volume 54
_journal_year 2015
_chemical_formula_moiety 'C32 H20 Br2 Fe N4 O2, C6 Ni S10, C H2 Cl2'
_chemical_formula_sum 'C39 H22 Br2 Cl2 Fe N4 Ni O2 S10'
_chemical_formula_weight 1244.49
_chemical_name_systematic
;
 ?
;
_space_group_IT_number 15
_symmetry_cell_setting monoclinic
_symmetry_space_group_name_Hall '-C 2yc'
_symmetry_space_group_name_H-M 'C 1 2/c 1'
_atom_sites_solution_hydrogens geom
_atom_sites_solution_primary direct
_atom_sites_solution_secondary difmap
_audit_creation_method SHELXL-97
_cell_angle_alpha 90.00
_cell_angle_beta 109.4630(10)
_cell_angle_gamma 90.00
_cell_formula_units_Z 8
_cell_length_a 23.5829(6)
_cell_length_b 13.1228(4)
_cell_length_c 30.5846(9)
_cell_measurement_reflns_used 6831
_cell_measurement_temperature 294(2)
_cell_measurement_theta_max 22.84
_cell_measurement_theta_min 2.47
_cell_volume 8924.3(4)
_computing_cell_refinement 'Bruker SMART, (Bruker, 2004)'
_computing_data_collection 'Bruker SMART, (Bruker, 2004)'
_computing_data_reduction 'Bruker SAINT, (Bruker, 2004)'
_computing_molecular_graphics ORTEP3(Farrugia,1997)
_computing_publication_material 'WinGX (Farrugia, 1999)'
_computing_structure_refinement 'SHELXL-97 (Sheldrick, 2008)'
_computing_structure_solution 'SIR97 (Altomare, 1999)'
_diffrn_ambient_temperature 294(2)
_diffrn_measured_fraction_theta_full 0.991
_diffrn_measured_fraction_theta_max 0.991
_diffrn_measurement_device_type 'Bruker APEX-II CCD'
_diffrn_measurement_method '\f and \w scans'
_diffrn_radiation_monochromator graphite
_diffrn_radiation_source 'fine-focus sealed tube'
_diffrn_radiation_type MoK\a
_diffrn_radiation_wavelength 0.71073
_diffrn_reflns_av_R_equivalents 0.0505
_diffrn_reflns_av_sigmaI/netI 0.0569
_diffrn_reflns_limit_h_max 28
_diffrn_reflns_limit_h_min -28
_diffrn_reflns_limit_k_max 15
_diffrn_reflns_limit_k_min -15
_diffrn_reflns_limit_l_max 36
_diffrn_reflns_limit_l_min -36
_diffrn_reflns_number 29091
_diffrn_reflns_theta_full 25.02
_diffrn_reflns_theta_max 25.02
_diffrn_reflns_theta_min 3.01
_exptl_absorpt_coefficient_mu 3.168
_exptl_absorpt_correction_T_max 0.7423
_exptl_absorpt_correction_T_min 0.4499
_exptl_absorpt_correction_type multi-scan
_exptl_absorpt_process_details '(SADABS; Sheldrick, 2004)'
_exptl_crystal_colour black
_exptl_crystal_density_diffrn 1.852
_exptl_crystal_density_method 'not measured'
_exptl_crystal_description prism
_exptl_crystal_F_000 4944
_exptl_crystal_size_max 0.30
_exptl_crystal_size_mid 0.20
_exptl_crystal_size_min 0.10
_refine_diff_density_max 0.914
_refine_diff_density_min -0.619
_refine_diff_density_rms 0.106
_refine_ls_extinction_method none
_refine_ls_goodness_of_fit_ref 1.053
_refine_ls_hydrogen_treatment constr
_refine_ls_matrix_type full
_refine_ls_number_parameters 550
_refine_ls_number_reflns 7802
_refine_ls_number_restraints 0
_refine_ls_restrained_S_all 1.053
_refine_ls_R_factor_all 0.1151
_refine_ls_R_factor_gt 0.0717
_refine_ls_shift/su_max 0.001
_refine_ls_shift/su_mean 0.000
_refine_ls_structure_factor_coef Fsqd
_refine_ls_weighting_details 'calc w=1/[\s^2^(Fo^2^)+(0.0722P)^2^+4.7776P] where P=(Fo^2^+2Fc^2^)/3'
_refine_ls_weighting_scheme calc
_refine_ls_wR_factor_gt 0.1826
_refine_ls_wR_factor_ref 0.1983
_reflns_number_gt 4992
_reflns_number_total 7802
_reflns_threshold_expression >2sigma(I)
_cod_data_source_file ic502278d_si_003.cif
_cod_data_source_block shelx
_cod_depositor_comments 'Adding full bibliography for 4342161--4342164.cif.'
_cod_original_sg_symbol_H-M 'C 2/c'
_cod_database_code 4342163

loop_
_symmetry_equiv_pos_as_xyz
'x, y, z'
'-x, y, -z+1/2'
'x+1/2, y+1/2, z'
'-x+1/2, y+1/2, -z+1/2'
'-x, -y, -z'
'x, -y, z-1/2'
'-x+1/2, -y+1/2, -z'
'x+1/2, -y+1/2, z-1/2'

loop_
_atom_site_label
_atom_site_type_symbol
_atom_site_fract_x
_atom_site_fract_y
_atom_site_fract_z
_atom_site_U_iso_or_equiv
_atom_site_adp_type
_atom_site_occupancy
_atom_site_symmetry_multiplicity
_atom_site_calc_flag
_atom_site_refinement_flags
Fe1 Fe 0.16132(4) 0.41815(7) 0.02949(3) 0.0414(3) Uani 1 1 d .
Ni1 Ni 0.24957(5) 0.74380(9) 0.18688(4) 0.0686(3) Uani 1 1 d .
Br1 Br 0.14139(6) -0.15076(7) 0.00829(4) 0.0991(4) Uani 1 1 d .
Br2 Br 0.01745(4) 0.72221(9) -0.18574(4) 0.0922(4) Uani 1 1 d .
S1 S 0.15526(11) 0.74613(19) 0.14711(10) 0.0855(8) Uani 1 1 d .
S2 S 0.25756(11) 0.90653(19) 0.18742(10) 0.0873(8) Uani 1 1 d .
S3 S 0.07020(13) 0.9210(2) 0.10922(10) 0.0943(8) Uani 1 1 d .
S4 S 0.16272(14) 1.07133(19) 0.14683(11) 0.0959(9) Uani 1 1 d .
S5 S 0.03888(19) 1.1406(3) 0.09539(13) 0.1277(12) Uani 1 1 d .
S6 S 0.23975(10) 0.58069(18) 0.18881(9) 0.0803(7) Uani 1 1 d .
S7 S 0.34486(10) 0.73805(19) 0.22415(9) 0.0787(7) Uani 1 1 d .
S8 S 0.33129(11) 0.4150(2) 0.22939(10) 0.0840(7) Uani 1 1 d .
S9 S 0.42749(10) 0.5606(2) 0.26252(11) 0.0999(9) Uani 1 1 d .
S10 S 0.45416(14) 0.3409(3) 0.28281(13) 0.1243(12) Uani 1 1 d .
O1 O 0.1102(2) 0.3018(4) 0.00681(18) 0.0607(14) Uani 1 1 d .
O2 O 0.1654(2) 0.4569(4) -0.02957(16) 0.0585(13) Uani 1 1 d .
N1 N 0.2351(2) 0.3156(4) 0.05251(18) 0.0426(13) Uani 1 1 d .
N2 N 0.2351(3) 0.5155(4) 0.06265(19) 0.0497(14) Uani 1 1 d .
N3 N 0.0943(2) 0.5308(4) 0.02060(19) 0.0409(13) Uani 1 1 d .
N4 N 0.1440(2) 0.4134(4) 0.09328(19) 0.0430(13) Uani 1 1 d .
C1 C 0.1193(3) 0.2034(5) 0.0086(2) 0.0496(17) Uani 1 1 d .
C2 C 0.0695(4) 0.1384(5) -0.0095(3) 0.066(2) Uani 1 1 d .
H2 H 0.0310 0.1658 -0.0211 0.079 Uiso 1 1 calc R
C3 C 0.0771(4) 0.0379(6) -0.0102(3) 0.069(2) Uani 1 1 d .
H3 H 0.0438 -0.0037 -0.0233 0.083 Uiso 1 1 calc R
C4 C 0.1332(4) -0.0060(6) 0.0081(3) 0.062(2) Uani 1 1 d .
C5 C 0.1829(4) 0.0527(6) 0.0264(3) 0.057(2) Uani 1 1 d .
H5 H 0.2207 0.0227 0.0383 0.069 Uiso 1 1 calc R
C6 C 0.1767(3) 0.1602(5) 0.0269(2) 0.0432(16) Uani 1 1 d .
C7 C 0.2312(3) 0.2187(5) 0.0472(2) 0.0480(17) Uani 1 1 d .
H7 H 0.2670 0.1823 0.0575 0.058 Uiso 1 1 calc R
C8 C 0.2911(3) 0.3609(5) 0.0764(2) 0.0464(17) Uani 1 1 d .
C9 C 0.3457(4) 0.3106(7) 0.0955(3) 0.070(2) Uani 1 1 d .
H9 H 0.3484 0.2405 0.0924 0.084 Uiso 1 1 calc R
C10 C 0.3978(4) 0.3694(9) 0.1202(4) 0.090(3) Uani 1 1 d .
H10 H 0.4342 0.3358 0.1333 0.108 Uiso 1 1 calc R
C11 C 0.3962(4) 0.4692(8) 0.1251(3) 0.077(3) Uani 1 1 d .
H11 H 0.4310 0.5042 0.1417 0.092 Uiso 1 1 calc R
C12 C 0.3418(3) 0.5230(7) 0.1051(3) 0.060(2) Uani 1 1 d .
C13 C 0.2895(3) 0.4695(6) 0.0820(2) 0.0503(18) Uani 1 1 d .
C14 C 0.3363(4) 0.6268(8) 0.1081(3) 0.078(3) Uani 1 1 d .
H14 H 0.3700 0.6651 0.1240 0.093 Uiso 1 1 calc R
C15 C 0.2832(5) 0.6746(8) 0.0886(3) 0.086(3) Uani 1 1 d .
H15 H 0.2803 0.7451 0.0904 0.103 Uiso 1 1 calc R
C16 C 0.2326(4) 0.6159(6) 0.0658(3) 0.061(2) Uani 1 1 d .
H16 H 0.1959 0.6485 0.0523 0.074 Uiso 1 1 calc R
C17 C 0.1338(3) 0.5190(6) -0.0626(2) 0.0510(18) Uani 1 1 d .
C18 C 0.1450(3) 0.5251(7) -0.1044(3) 0.062(2) Uani 1 1 d .
H18 H 0.1767 0.4879 -0.1080 0.074 Uiso 1 1 calc R
C19 C 0.1114(4) 0.5833(6) -0.1394(3) 0.064(2) Uani 1 1 d .
H19 H 0.1189 0.5828 -0.1674 0.076 Uiso 1 1 calc R
C20 C 0.0656(3) 0.6444(6) -0.1349(3) 0.0550(19) Uani 1 1 d .
C21 C 0.0544(3) 0.6439(6) -0.0951(3) 0.058(2) Uani 1 1 d .
H21 H 0.0240 0.6852 -0.0918 0.069 Uiso 1 1 calc R
C22 C 0.0881(3) 0.5812(5) -0.0575(2) 0.0440(16) Uani 1 1 d .
C23 C 0.0714(3) 0.5850(5) -0.0168(3) 0.0486(17) Uani 1 1 d .
H23 H 0.0412 0.6308 -0.0170 0.058 Uiso 1 1 calc R
C24 C 0.0728(3) 0.5430(5) 0.0582(2) 0.0428(16) Uani 1 1 d .
C25 C 0.0279(3) 0.6075(6) 0.0608(3) 0.060(2) Uani 1 1 d .
H25 H 0.0084 0.6491 0.0356 0.072 Uiso 1 1 calc R
C26 C 0.0113(3) 0.6116(7) 0.1005(3) 0.066(2) Uani 1 1 d .
H26 H -0.0190 0.6558 0.1017 0.079 Uiso 1 1 calc R
C27 C 0.0386(4) 0.5525(7) 0.1368(3) 0.066(2) Uani 1 1 d .
H27 H 0.0276 0.5576 0.1632 0.080 Uiso 1 1 calc R
C28 C 0.0832(3) 0.4834(6) 0.1364(3) 0.0531(18) Uani 1 1 d .
C29 C 0.1003(3) 0.4794(5) 0.0976(2) 0.0442(16) Uani 1 1 d .
C30 C 0.1127(4) 0.4139(6) 0.1731(3) 0.064(2) Uani 1 1 d .
H30 H 0.1023 0.4127 0.1999 0.076 Uiso 1 1 calc R
C31 C 0.1550(4) 0.3509(6) 0.1688(3) 0.065(2) Uani 1 1 d .
H31 H 0.1744 0.3062 0.1926 0.077 Uiso 1 1 calc R
C32 C 0.1696(3) 0.3525(5) 0.1286(3) 0.0537(19) Uani 1 1 d .
H32 H 0.1993 0.3080 0.1264 0.064 Uiso 1 1 calc R
C33 C 0.1405(4) 0.8746(7) 0.1394(3) 0.078(3) Uani 1 1 d .
C34 C 0.1861(4) 0.9441(7) 0.1559(3) 0.077(3) Uani 1 1 d .
C35 C 0.0882(5) 1.0527(8) 0.1162(3) 0.088(3) Uani 1 1 d .
C36 C 0.3132(4) 0.5428(7) 0.2177(3) 0.065(2) Uani 1 1 d .
C37 C 0.3580(4) 0.6131(7) 0.2333(3) 0.070(2) Uani 1 1 d .
C38 C 0.4087(4) 0.4317(8) 0.2602(3) 0.082(3) Uani 1 1 d .
C39 C 0.1373(8) 0.6201(12) 0.2621(5) 0.138(5) Uani 1 1 d .
H39A H 0.1308 0.6736 0.2391 0.165 Uiso 1 1 calc R
H39B H 0.1564 0.5630 0.2523 0.165 Uiso 1 1 calc R
Cl1 Cl 0.0654(8) 0.5798(13) 0.2669(4) 0.479(9) Uani 1 1 d .
Cl2 Cl 0.1864(5) 0.6671(5) 0.3188(4) 0.289(4) Uani 1 1 d .

loop_
_atom_site_aniso_label
_atom_site_aniso_U_11
_atom_site_aniso_U_22
_atom_site_aniso_U_33
_atom_site_aniso_U_23
_atom_site_aniso_U_13
_atom_site_aniso_U_12
Fe1 0.0403(5) 0.0303(5) 0.0446(6) 0.0025(4) 0.0021(4) 0.0092(4)
Ni1 0.0649(7) 0.0676(7) 0.0773(8) -0.0226(6) 0.0290(6) -0.0263(5)
Br1 0.1293(9) 0.0337(5) 0.1338(10) -0.0024(5) 0.0430(8) 0.0091(5)
Br2 0.0599(5) 0.1229(9) 0.0825(7) 0.0597(6) 0.0088(5) 0.0097(5)
S1 0.0745(15) 0.0632(14) 0.1043(19) -0.0101(13) 0.0105(13) -0.0278(12)
S2 0.0800(16) 0.0663(14) 0.126(2) -0.0390(15) 0.0480(16) -0.0303(12)
S3 0.0990(19) 0.0764(17) 0.0932(19) -0.0046(15) 0.0128(15) -0.0090(14)
S4 0.117(2) 0.0629(15) 0.120(2) -0.0254(15) 0.0558(19) -0.0170(14)
S5 0.162(3) 0.084(2) 0.126(3) -0.0179(19) 0.033(2) 0.025(2)
S6 0.0573(12) 0.0700(15) 0.1012(18) -0.0110(13) 0.0100(12) -0.0254(11)
S7 0.0648(13) 0.0857(16) 0.0920(17) -0.0431(14) 0.0346(12) -0.0355(12)
S8 0.0623(13) 0.0884(17) 0.0960(18) -0.0108(14) 0.0195(13) -0.0146(12)
S9 0.0500(13) 0.118(2) 0.124(2) -0.0462(19) 0.0194(14) -0.0226(14)
S10 0.0786(19) 0.150(3) 0.131(3) -0.016(2) 0.0175(18) 0.0144(19)
O1 0.047(3) 0.036(3) 0.078(4) -0.005(2) -0.007(2) 0.005(2)
O2 0.065(3) 0.058(3) 0.050(3) 0.009(3) 0.016(3) 0.028(3)
N1 0.045(3) 0.037(3) 0.038(3) 0.001(3) 0.004(2) 0.008(2)
N2 0.052(3) 0.043(3) 0.048(3) 0.001(3) 0.009(3) -0.005(3)
N3 0.042(3) 0.027(3) 0.045(3) -0.001(3) 0.003(3) 0.005(2)
N4 0.048(3) 0.028(3) 0.047(3) -0.002(3) 0.009(3) 0.000(2)
C1 0.054(4) 0.033(4) 0.052(4) 0.003(3) 0.006(3) 0.001(3)
C2 0.059(5) 0.035(4) 0.083(6) -0.001(4) -0.003(4) 0.012(4)
C3 0.064(5) 0.054(5) 0.084(6) -0.001(5) 0.016(5) -0.004(4)
C4 0.082(6) 0.046(4) 0.058(5) -0.005(4) 0.023(4) 0.007(4)
C5 0.067(5) 0.043(4) 0.059(5) 0.006(4) 0.017(4) 0.022(4)
C6 0.048(4) 0.034(3) 0.043(4) 0.002(3) 0.009(3) 0.007(3)
C7 0.048(4) 0.047(4) 0.042(4) 0.004(3) 0.005(3) 0.014(3)
C8 0.036(4) 0.051(4) 0.047(4) 0.004(3) 0.008(3) 0.014(3)
C9 0.056(5) 0.079(6) 0.066(5) -0.006(5) 0.009(4) 0.017(4)
C10 0.035(4) 0.117(9) 0.096(7) -0.007(7) -0.006(4) 0.012(5)
C11 0.050(5) 0.092(7) 0.080(6) -0.012(6) 0.011(4) -0.011(5)
C12 0.051(5) 0.070(6) 0.058(5) -0.008(4) 0.016(4) -0.015(4)
C13 0.051(4) 0.060(5) 0.038(4) 0.001(4) 0.012(3) 0.005(4)
C14 0.065(6) 0.077(7) 0.086(7) -0.023(5) 0.017(5) -0.030(5)
C15 0.104(8) 0.066(6) 0.082(7) -0.001(5) 0.024(6) -0.025(6)
C16 0.066(5) 0.040(4) 0.069(5) -0.002(4) 0.011(4) -0.006(4)
C17 0.047(4) 0.049(4) 0.050(4) -0.002(4) 0.006(3) 0.001(3)
C18 0.052(4) 0.077(6) 0.055(5) 0.018(4) 0.017(4) 0.015(4)
C19 0.064(5) 0.074(6) 0.055(5) 0.014(4) 0.023(4) -0.006(4)
C20 0.052(4) 0.057(5) 0.048(5) 0.012(4) 0.005(4) -0.006(4)
C21 0.047(4) 0.047(4) 0.070(6) 0.012(4) 0.007(4) 0.006(3)
C22 0.045(4) 0.024(3) 0.054(4) 0.007(3) 0.004(3) 0.002(3)
C23 0.033(3) 0.041(4) 0.064(5) 0.001(4) 0.006(3) 0.012(3)
C24 0.038(3) 0.030(3) 0.056(4) -0.006(3) 0.009(3) 0.000(3)
C25 0.051(4) 0.052(4) 0.071(5) -0.006(4) 0.012(4) 0.011(4)
C26 0.044(4) 0.068(5) 0.089(7) -0.012(5) 0.026(5) -0.001(4)
C27 0.057(5) 0.083(6) 0.065(5) -0.016(5) 0.026(4) -0.009(5)
C28 0.052(4) 0.048(4) 0.060(5) -0.010(4) 0.021(4) -0.013(4)
C29 0.037(3) 0.040(4) 0.052(4) -0.012(3) 0.010(3) -0.011(3)
C30 0.084(6) 0.050(5) 0.061(5) 0.004(4) 0.030(4) -0.019(4)
C31 0.076(6) 0.050(5) 0.068(6) 0.010(4) 0.025(5) -0.004(4)
C32 0.065(5) 0.041(4) 0.048(4) 0.012(4) 0.010(4) 0.006(3)
C33 0.090(7) 0.069(6) 0.078(6) -0.007(5) 0.033(5) -0.006(5)
C34 0.095(7) 0.068(6) 0.081(6) -0.025(5) 0.046(5) -0.013(5)
C35 0.104(7) 0.090(7) 0.071(6) -0.014(5) 0.031(6) -0.001(6)
C36 0.065(5) 0.072(5) 0.062(5) -0.018(4) 0.025(4) -0.012(4)
C37 0.052(4) 0.101(7) 0.063(5) -0.032(5) 0.029(4) -0.019(5)
C38 0.065(5) 0.117(8) 0.072(6) -0.023(6) 0.032(5) 0.008(5)
C39 0.201(16) 0.110(10) 0.099(10) -0.019(8) 0.046(10) -0.001(10)
Cl1 0.54(2) 0.60(3) 0.325(14) 0.149(15) 0.173(15) 0.113(19)
Cl2 0.398(12) 0.147(5) 0.397(12) 0.078(6) 0.230(10) 0.058(6)

loop_
_atom_type_symbol
_atom_type_description
_atom_type_scat_dispersion_real
_atom_type_scat_dispersion_imag
_atom_type_scat_source
C C 0.0033 0.0016 'International Tables Vol C Tables 4.2.6.8 and 6.1.1.4'
H H 0.0000 0.0000 'International Tables Vol C Tables 4.2.6.8 and 6.1.1.4'
N N 0.0061 0.0033 'International Tables Vol C Tables 4.2.6.8 and 6.1.1.4'
O O 0.0106 0.0060 'International Tables Vol C Tables 4.2.6.8 and 6.1.1.4'
S S 0.1246 0.1234 'International Tables Vol C Tables 4.2.6.8 and 6.1.1.4'
Fe Fe 0.3463 0.8444 'International Tables Vol C Tables 4.2.6.8 and 6.1.1.4'
Ni Ni 0.3393 1.1124 'International Tables Vol C Tables 4.2.6.8 and 6.1.1.4'
Br Br -0.2901 2.4595 'International Tables Vol C Tables 4.2.6.8 and 6.1.1.4'
Cl Cl 0.1484 0.1585 'International Tables Vol C Tables 4.2.6.8 and 6.1.1.4'

loop_
_geom_angle_atom_site_label_1
_geom_angle_atom_site_label_2
_geom_angle_atom_site_label_3
_geom_angle
O2 Fe1 O1 95.4(2)
O2 Fe1 N3 87.9(2)
O1 Fe1 N3 99.0(2)
O2 Fe1 N4 164.3(2)
O1 Fe1 N4 91.1(2)
N3 Fe1 N4 76.9(2)
O2 Fe1 N2 90.0(2)
O1 Fe1 N2 164.5(2)
N3 Fe1 N2 95.7(2)
N4 Fe1 N2 87.5(2)
O2 Fe1 N1 100.8(2)
O1 Fe1 N1 87.8(2)
N3 Fe1 N1 168.4(2)
N4 Fe1 N1 93.7(2)
N2 Fe1 N1 76.9(2)
S2 Ni1 S1 93.55(11)
S2 Ni1 S7 87.56(11)
S1 Ni1 S7 177.40(11)
S2 Ni1 S6 177.39(12)
S1 Ni1 S6 85.94(10)
S7 Ni1 S6 93.06(10)
C33 S1 Ni1 102.4(3)
C34 S2 Ni1 102.5(3)
C33 S3 C35 97.5(5)
C35 S4 C34 99.4(5)
C36 S6 Ni1 101.6(3)
C37 S7 Ni1 103.0(3)
C36 S8 C38 97.4(5)
C37 S9 C38 100.4(4)
C1 O1 Fe1 134.0(4)
C17 O2 Fe1 134.0(4)
C7 N1 C8 119.9(6)
C7 N1 Fe1 124.8(5)
C8 N1 Fe1 115.3(4)
C16 N2 C13 117.9(6)
C16 N2 Fe1 125.8(5)
C13 N2 Fe1 116.3(5)
C23 N3 C24 119.9(5)
C23 N3 Fe1 124.5(5)
C24 N3 Fe1 115.5(4)
C32 N4 C29 117.1(6)
C32 N4 Fe1 126.4(5)
C29 N4 Fe1 116.5(4)
O1 C1 C6 122.6(6)
O1 C1 C2 118.7(6)
C6 C1 C2 118.7(6)
C3 C2 C1 120.5(7)
C3 C2 H2 119.7
C1 C2 H2 119.7
C2 C3 C4 121.5(8)
C2 C3 H3 119.2
C4 C3 H3 119.2
C5 C4 C3 120.7(7)
C5 C4 Br1 119.4(6)
C3 C4 Br1 119.9(6)
C4 C5 C6 119.4(7)
C4 C5 H5 120.3
C6 C5 H5 120.3
C1 C6 C5 119.2(6)
C1 C6 C7 123.9(6)
C5 C6 C7 116.9(6)
N1 C7 C6 126.7(6)
N1 C7 H7 116.7
C6 C7 H7 116.7
C9 C8 N1 126.5(7)
C9 C8 C13 118.5(7)
N1 C8 C13 115.0(6)
C8 C9 C10 118.5(8)
C8 C9 H9 120.7
C10 C9 H9 120.7
C11 C10 C9 122.9(8)
C11 C10 H10 118.6
C9 C10 H10 118.6
C10 C11 C12 120.1(8)
C10 C11 H11 120.0
C12 C11 H11 120.0
C14 C12 C13 116.4(8)
C14 C12 C11 124.0(8)
C13 C12 C11 119.5(8)
N2 C13 C12 123.1(7)
N2 C13 C8 116.5(6)
C12 C13 C8 120.4(7)
C15 C14 C12 121.8(8)
C15 C14 H14 119.1
C12 C14 H14 119.1
C14 C15 C16 118.5(9)
C14 C15 H15 120.7
C16 C15 H15 120.7
N2 C16 C15 122.3(8)
N2 C16 H16 118.9
C15 C16 H16 118.9
O2 C17 C18 120.5(6)
O2 C17 C22 122.3(7)
C18 C17 C22 117.3(7)
C19 C18 C17 121.6(7)
C19 C18 H18 119.2
C17 C18 H18 119.2
C18 C19 C20 121.5(8)
C18 C19 H19 119.3
C20 C19 H19 119.3
C21 C20 C19 119.2(7)
C21 C20 Br2 120.5(6)
C19 C20 Br2 120.2(6)
C20 C21 C22 121.1(7)
C20 C21 H21 119.5
C22 C21 H21 119.5
C17 C22 C21 119.2(7)
C17 C22 C23 124.4(6)
C21 C22 C23 116.4(6)
N3 C23 C22 126.5(6)
N3 C23 H23 116.8
C22 C23 H23 116.8
C25 C24 N3 127.4(7)
C25 C24 C29 116.9(7)
N3 C24 C29 115.7(5)
C24 C25 C26 121.1(8)
C24 C25 H25 119.4
C26 C25 H25 119.4
C27 C26 C25 120.3(8)
C27 C26 H26 119.8
C25 C26 H26 119.8
C26 C27 C28 122.0(8)
C26 C27 H27 119.0
C28 C27 H27 119.0
C29 C28 C27 118.2(7)
C29 C28 C30 116.5(7)
C27 C28 C30 125.3(8)
C28 C29 N4 123.2(7)
C28 C29 C24 121.5(6)
N4 C29 C24 115.3(6)
C31 C30 C28 119.9(8)
C31 C30 H30 120.0
C28 C30 H30 120.0
C30 C31 C32 119.7(8)
C30 C31 H31 120.2
C32 C31 H31 120.2
N4 C32 C31 123.7(7)
N4 C32 H32 118.2
C31 C32 H32 118.2
C34 C33 S3 117.4(8)
C34 C33 S1 120.1(8)
S3 C33 S1 122.4(6)
C33 C34 S2 121.3(8)
C33 C34 S4 114.1(8)
S2 C34 S4 124.3(6)
S5 C35 S4 126.0(7)
S5 C35 S3 122.5(7)
S4 C35 S3 111.5(6)
C37 C36 S6 120.7(7)
C37 C36 S8 118.2(7)
S6 C36 S8 121.1(5)
C36 C37 S7 121.7(7)
C36 C37 S9 113.7(8)
S7 C37 S9 124.6(5)
S10 C38 S9 125.5(6)
S10 C38 S8 124.2(7)
S9 C38 S8 110.3(6)
Cl1 C39 Cl2 109.3(10)
Cl1 C39 H39A 109.8
Cl2 C39 H39A 109.8
Cl1 C39 H39B 109.8
Cl2 C39 H39B 109.8
H39A C39 H39B 108.3

loop_
_geom_bond_atom_site_label_1
_geom_bond_atom_site_label_2
_geom_bond_distance
Fe1 O2 1.910(5)
Fe1 O1 1.925(5)
Fe1 N3 2.115(5)
Fe1 N4 2.124(6)
Fe1 N2 2.124(6)
Fe1 N1 2.126(5)
Ni1 S2 2.143(3)
Ni1 S1 2.150(3)
Ni1 S7 2.156(3)
Ni1 S6 2.156(3)
Br1 C4 1.910(8)
Br2 C20 1.891(7)
S1 C33 1.722(10)
S2 C34 1.711(10)
S3 C33 1.717(10)
S3 C35 1.776(11)
S4 C35 1.711(11)
S4 C34 1.751(10)
S5 C35 1.612(11)
S6 C36 1.735(9)
S7 C37 1.676(10)
S8 C36 1.738(9)
S8 C38 1.766(9)
S9 C37 1.727(9)
S9 C38 1.744(11)
S10 C38 1.599(11)
O1 C1 1.307(8)
O2 C17 1.320(8)
N1 C7 1.281(9)
N1 C8 1.409(8)
N2 C16 1.324(9)
N2 C13 1.362(9)
N3 C23 1.302(8)
N3 C24 1.412(8)
N4 C32 1.318(8)
N4 C29 1.385(8)
C1 C6 1.403(9)
C1 C2 1.406(10)
C2 C3 1.333(11)
C2 H2 0.9300
C3 C4 1.378(11)
C3 H3 0.9300
C4 C5 1.358(11)
C5 C6 1.419(10)
C5 H5 0.9300
C6 C7 1.447(10)
C7 H7 0.9300
C8 C9 1.391(10)
C8 C13 1.439(10)
C9 C10 1.433(13)
C9 H9 0.9300
C10 C11 1.320(13)
C10 H10 0.9300
C11 C12 1.412(12)
C11 H11 0.9300
C12 C14 1.375(12)
C12 C13 1.391(10)
C14 C15 1.349(13)
C14 H14 0.9300
C15 C16 1.396(12)
C15 H15 0.9300
C16 H16 0.9300
C17 C18 1.390(10)
C17 C22 1.402(9)
C18 C19 1.339(10)
C18 H18 0.9300
C19 C20 1.388(11)
C19 H19 0.9300
C20 C21 1.327(11)
C21 C22 1.423(10)
C21 H21 0.9300
C22 C23 1.424(10)
C23 H23 0.9300
C24 C25 1.377(10)
C24 C29 1.431(9)
C25 C26 1.398(11)
C25 H25 0.9300
C26 C27 1.330(12)
C26 H26 0.9300
C27 C28 1.392(11)
C27 H27 0.9300
C28 C29 1.375(10)
C28 C30 1.435(11)
C30 C31 1.336(11)
C30 H30 0.9300
C31 C32 1.383(11)
C31 H31 0.9300
C32 H32 0.9300
C33 C34 1.373(13)
C36 C37 1.363(11)
C39 Cl1 1.829(19)
C39 Cl2 1.842(16)
C39 H39A 0.9700
C39 H39B 0.9700
